data_4026707
loop_
_publ_author_name
'Olga A. Ivanova'
'Ekaterina M. Budynina'
'Alexey O. Chagarovskiy'
'Igor V. Trushkov'
'Mikhail Ya. Melnikov'

_publ_contact_author_address
; 
  Department of Chemistry, Moscow State University,
  119992 Moscow, Russian Federation
;
_publ_contact_author_email rybakov20021@yandex.ru
_publ_contact_author_fax 7--495--9390898
_publ_contact_author_name 'Dr. Victor B. Rybakov'
_publ_contact_author_phone 7--495--9393654
_publ_section_title
;
 (3 + 3)-Cyclodimerization of Donor-Acceptor Cyclopropanes. Three Routes
 to Six-Membered Rings
;
_journal_name_full 'Journal of Organic Chemistry'
_journal_page_first 8852
_journal_page_last 8868
_journal_paper_doi 10.1021/jo201612w
_journal_volume 76
_journal_year 2011
_chemical_formula_moiety 'C30 H38 N2 O8'
_chemical_formula_sum 'C30 H38 N2 O8'
_chemical_formula_weight 554.62
_chemical_melting_point_gt 404.4
_chemical_melting_point_lt 404.8
_chemical_name_systematic
;
Tetramethyl 2,6-bis[4-(dimethylamino)
phenyl]cyclohexane-1,1,4,4-
tetracarboxylate
;
_space_group_IT_number 14
_symmetry_cell_setting monoclinic
_symmetry_space_group_name_Hall '-P 2ybc'
_symmetry_space_group_name_H-M 'P 1 21/c 1'
_atom_sites_solution_hydrogens geom
_atom_sites_solution_primary direct
_atom_sites_solution_secondary difmap
_cell_angle_alpha 90.00
_cell_angle_beta 99.70(2)
_cell_angle_gamma 90.00
_cell_formula_units_Z 4
_cell_length_a 13.3529(15)
_cell_length_b 12.6154(15)
_cell_length_c 20.5522(19)
_cell_measurement_reflns_used 25
_cell_measurement_temperature 295(2)
_cell_measurement_theta_max 26.81
_cell_measurement_theta_min 25.09
_cell_volume 3412.6(7)
_diffrn_ambient_temperature 295(2)
_diffrn_detector 'scintillation LiI'
_diffrn_detector_dtime 1.195
_diffrn_measured_fraction_theta_full 0.960
_diffrn_measured_fraction_theta_max 0.960
_diffrn_measurement_device '\k--geometry diffractometer'
_diffrn_measurement_device_type 'Enraf Nonius CAD4'
_diffrn_measurement_method 'non--profiled \w--scans'
_diffrn_radiation_monochromator graphite
_diffrn_radiation_source 'fine--focus sealed tube'
_diffrn_radiation_type CuK\a
_diffrn_radiation_wavelength 1.54184
_diffrn_reflns_av_R_equivalents 0.0000
_diffrn_reflns_av_sigmaI/netI 0.1387
_diffrn_reflns_limit_h_max 16
_diffrn_reflns_limit_h_min -16
_diffrn_reflns_limit_k_max 15
_diffrn_reflns_limit_k_min 0
_diffrn_reflns_limit_l_max 24
_diffrn_reflns_limit_l_min 0
_diffrn_reflns_number 6218
_diffrn_reflns_theta_full 69.93
_diffrn_reflns_theta_max 69.93
_diffrn_reflns_theta_min 3.36
_diffrn_source 'Enraf Nonius FR590'
_diffrn_standards_decay_% 3
_diffrn_standards_interval_time 60
_diffrn_standards_number 1
_exptl_absorpt_coefficient_mu 0.645
_exptl_absorpt_correction_type none
_exptl_crystal_colour yellow
_exptl_crystal_density_diffrn 1.079
_exptl_crystal_description prism
_exptl_crystal_F_000 1184
_exptl_crystal_preparation 'C4 H10 O'
_exptl_crystal_size_max 0.10
_exptl_crystal_size_mid 0.10
_exptl_crystal_size_min 0.10
_refine_diff_density_max 0.205
_refine_diff_density_min -0.207
_refine_diff_density_rms 0.031
_refine_ls_extinction_method none
_refine_ls_goodness_of_fit_ref 0.811
_refine_ls_hydrogen_treatment constr
_refine_ls_matrix_type full
_refine_ls_number_parameters 369
_refine_ls_number_reflns 6218
_refine_ls_number_restraints 0
_refine_ls_restrained_S_all 0.811
_refine_ls_R_factor_all 0.2241
_refine_ls_R_factor_gt 0.0504
_refine_ls_shift/su_max 0.007
_refine_ls_shift/su_mean 0.000
_refine_ls_structure_factor_coef Fsqd
_refine_ls_weighting_details 'calc w=1/[\s^2^(Fo^2^)+(0.0631P)^2^] where P=(Fo^2^+2Fc^2^)/3'
_refine_ls_weighting_scheme calc
_refine_ls_wR_factor_gt 0.1041
_refine_ls_wR_factor_ref 0.1560
_reflns_number_gt 1795
_reflns_number_total 6218
_reflns_threshold_expression >2\s(I)
_cod_data_source_file jo201612w_si_001.cif
_cod_data_source_block cpd1
_cod_original_sg_symbol_H-M 'P 21/c'
_cod_database_code 4026707
_diffrn_standards_decay_corr_max 1.044
_diffrn_standards_decay_corr_min 1.000

loop_
_symmetry_equiv_pos_as_xyz
'x, y, z'
'-x, y+1/2, -z+1/2'
'-x, -y, -z'
'x, -y-1/2, z-1/2'

loop_
_atom_site_label
_atom_site_type_symbol
_atom_site_fract_x
_atom_site_fract_y
_atom_site_fract_z
_atom_site_U_iso_or_equiv
_atom_site_adp_type
_atom_site_occupancy
_atom_site_symmetry_multiplicity
_atom_site_calc_flag
_atom_site_refinement_flags
C1 C 0.2102(3) 0.7044(3) 0.17737(19) 0.0632(11) Uani 1 1 d .
C2 C 0.2720(3) 0.8026(3) 0.20505(19) 0.0717(12) Uani 1 1 d .
H2A H 0.2492 0.8640 0.1782 0.086 Uiso 1 1 calc R
H2B H 0.3433 0.7913 0.2033 0.086 Uiso 1 1 calc R
C3 C 0.2586(3) 0.8234(3) 0.27680(18) 0.0633(11) Uani 1 1 d .
H3 H 0.1858 0.8161 0.2777 0.076 Uiso 1 1 calc R
C4 C 0.3111(3) 0.7350(3) 0.3208(2) 0.0612(11) Uani 1 1 d .
C5 C 0.3124(3) 0.6313(3) 0.28060(18) 0.0704(11) Uani 1 1 d .
H5A H 0.3688 0.6326 0.2564 0.084 Uiso 1 1 calc R
H5B H 0.3212 0.5710 0.3103 0.084 Uiso 1 1 calc R
C6 C 0.2114(3) 0.6206(3) 0.23191(18) 0.0612(10) Uani 1 1 d .
H6 H 0.1564 0.6383 0.2562 0.073 Uiso 1 1 calc R
C7 C 0.1938(3) 0.5078(3) 0.20737(17) 0.0572(10) Uani 1 1 d .
C8 C 0.2713(3) 0.4407(3) 0.19364(19) 0.0748(12) Uani 1 1 d .
H8 H 0.3366 0.4680 0.1965 0.090 Uiso 1 1 calc R
C9 C 0.2548(3) 0.3353(3) 0.17590(19) 0.0700(11) Uani 1 1 d .
H9 H 0.3090 0.2943 0.1673 0.084 Uiso 1 1 calc R
C10 C 0.1593(3) 0.2894(4) 0.1706(2) 0.0764(13) Uani 1 1 d .
N10 N 0.1401(3) 0.1872(3) 0.15256(18) 0.0889(11) Uani 1 1 d .
C101 C 0.2219(3) 0.1193(3) 0.1396(2) 0.1018(16) Uani 1 1 d .
H10A H 0.2604 0.1551 0.1108 0.153 Uiso 1 1 calc R
H10B H 0.1941 0.0550 0.1189 0.153 Uiso 1 1 calc R
H10C H 0.2655 0.1026 0.1804 0.153 Uiso 1 1 calc R
C102 C 0.0514(3) 0.1325(3) 0.1685(2) 0.0997(15) Uani 1 1 d .
H10D H 0.0275 0.1688 0.2040 0.150 Uiso 1 1 calc R
H10E H 0.0694 0.0611 0.1817 0.150 Uiso 1 1 calc R
H10F H -0.0013 0.1317 0.1305 0.150 Uiso 1 1 calc R
C11 C 0.0817(3) 0.3555(3) 0.1850(2) 0.0793(13) Uani 1 1 d .
H11 H 0.0165 0.3282 0.1828 0.095 Uiso 1 1 calc R
C12 C 0.0999(3) 0.4602(4) 0.2022(2) 0.0848(13) Uani 1 1 d .
H12 H 0.0457 0.5011 0.2109 0.102 Uiso 1 1 calc R
C13 C 0.2860(3) 0.9377(3) 0.29652(19) 0.0636(11) Uani 1 1 d .
C14 C 0.2160(3) 1.0018(3) 0.31966(19) 0.0728(12) Uani 1 1 d .
H14 H 0.1543 0.9721 0.3253 0.087 Uiso 1 1 calc R
C15 C 0.2324(3) 1.1083(3) 0.3351(2) 0.0769(13) Uani 1 1 d .
H15 H 0.1809 1.1481 0.3485 0.092 Uiso 1 1 calc R
C16 C 0.3246(3) 1.1560(4) 0.3308(2) 0.0742(12) Uani 1 1 d .
N16 N 0.3434(3) 1.2604(3) 0.34634(17) 0.0786(10) Uani 1 1 d .
C161 C 0.4354(3) 1.3114(3) 0.3344(2) 0.0918(14) Uani 1 1 d .
H16A H 0.4343 1.3848 0.3468 0.138 Uiso 1 1 calc R
H16B H 0.4400 1.3061 0.2884 0.138 Uiso 1 1 calc R
H16C H 0.4931 1.2773 0.3602 0.138 Uiso 1 1 calc R
C162 C 0.2614(3) 1.3260(3) 0.3608(2) 0.1019(16) Uani 1 1 d .
H16D H 0.2083 1.3284 0.3230 0.153 Uiso 1 1 calc R
H16E H 0.2861 1.3964 0.3714 0.153 Uiso 1 1 calc R
H16F H 0.2352 1.2969 0.3977 0.153 Uiso 1 1 calc R
C17 C 0.3985(3) 1.0936(3) 0.30706(19) 0.0798(13) Uani 1 1 d .
H17 H 0.4610 1.1225 0.3026 0.096 Uiso 1 1 calc R
C18 C 0.3764(3) 0.9882(3) 0.29044(19) 0.0745(12) Uani 1 1 d .
H18 H 0.4257 0.9489 0.2741 0.089 Uiso 1 1 calc R
C41 C 0.2571(3) 0.7189(4) 0.3789(2) 0.0753(13) Uani 1 1 d .
O41 O 0.1793(2) 0.7593(2) 0.38675(15) 0.1018(11) Uani 1 1 d .
O42 O 0.3012(2) 0.6410(2) 0.41840(13) 0.0906(9) Uani 1 1 d .
C42 C 0.2824(6) 0.6073(5) 0.4920(3) 0.328(7) Uani 1 1 d .
H42A H 0.2718 0.6698 0.5166 0.492 Uiso 1 1 calc R
H42B H 0.3407 0.5697 0.5144 0.492 Uiso 1 1 calc R
H42C H 0.2236 0.5625 0.4884 0.492 Uiso 1 1 calc R
C43 C 0.4215(3) 0.7637(4) 0.3495(2) 0.0747(13) Uani 1 1 d .
O43 O 0.49281(19) 0.7446(3) 0.32394(15) 0.1050(11) Uani 1 1 d .
O44 O 0.4261(2) 0.8189(3) 0.40471(13) 0.0959(10) Uani 1 1 d .
C44 C 0.5325(3) 0.8542(5) 0.4473(4) 0.240(4) Uani 1 1 d .
H44A H 0.5850 0.8070 0.4384 0.360 Uiso 1 1 calc R
H44B H 0.5282 0.8515 0.4934 0.360 Uiso 1 1 calc R
H44C H 0.5482 0.9252 0.4355 0.360 Uiso 1 1 calc R
C50 C 0.2564(3) 0.6629(3) 0.1197(2) 0.0673(11) Uani 1 1 d .
O50 O 0.3452(2) 0.6604(3) 0.11823(14) 0.0994(10) Uani 1 1 d .
O51 O 0.1867(2) 0.6146(2) 0.07579(12) 0.0745(8) Uani 1 1 d .
C51 C 0.2017(6) 0.5329(5) 0.0161(3) 0.277(5) Uani 1 1 d .
H51A H 0.2215 0.5721 -0.0197 0.415 Uiso 1 1 calc R
H51B H 0.1389 0.4966 0.0009 0.415 Uiso 1 1 calc R
H51C H 0.2535 0.4820 0.0322 0.415 Uiso 1 1 calc R
C53 C 0.1011(3) 0.7402(4) 0.1516(2) 0.0686(12) Uani 1 1 d .
O53 O 0.0271(2) 0.7096(2) 0.17169(15) 0.0954(10) Uani 1 1 d .
O54 O 0.0982(2) 0.8119(3) 0.10304(14) 0.1028(11) Uani 1 1 d .
C54 C -0.0109(4) 0.8304(5) 0.0599(4) 0.239(5) Uani 1 1 d .
H54A H -0.0276 0.7717 0.0303 0.359 Uiso 1 1 calc R
H54B H -0.0104 0.8946 0.0349 0.359 Uiso 1 1 calc R
H54C H -0.0607 0.8359 0.0884 0.359 Uiso 1 1 calc R

loop_
_atom_site_aniso_label
_atom_site_aniso_U_11
_atom_site_aniso_U_22
_atom_site_aniso_U_33
_atom_site_aniso_U_23
_atom_site_aniso_U_13
_atom_site_aniso_U_12
C1 0.053(2) 0.067(3) 0.069(3) -0.004(2) 0.007(2) -0.003(2)
C2 0.065(3) 0.061(3) 0.089(3) 0.007(2) 0.014(2) 0.004(2)
C3 0.057(2) 0.062(3) 0.073(3) -0.004(2) 0.014(2) 0.000(2)
C4 0.048(2) 0.051(3) 0.087(3) -0.006(2) 0.018(2) -0.012(2)
C5 0.061(3) 0.076(3) 0.074(3) 0.000(2) 0.014(2) 0.009(2)
C6 0.053(2) 0.067(3) 0.066(3) -0.002(2) 0.018(2) 0.004(2)
C7 0.041(2) 0.070(3) 0.062(3) 0.000(2) 0.0134(19) -0.002(2)
C8 0.069(3) 0.081(3) 0.076(3) 0.006(3) 0.016(2) -0.004(3)
C9 0.073(3) 0.058(3) 0.083(3) 0.011(2) 0.024(2) 0.010(2)
C10 0.072(3) 0.083(4) 0.076(3) -0.018(3) 0.017(2) -0.002(3)
N10 0.096(3) 0.066(3) 0.109(3) -0.015(2) 0.028(2) -0.003(2)
C101 0.113(4) 0.070(3) 0.129(4) -0.001(3) 0.040(3) 0.016(3)
C102 0.100(4) 0.085(4) 0.116(4) -0.011(3) 0.025(3) -0.025(3)
C11 0.063(3) 0.054(3) 0.124(4) -0.009(3) 0.023(3) -0.006(2)
C12 0.069(3) 0.083(4) 0.104(4) 0.000(3) 0.018(3) 0.013(3)
C13 0.060(2) 0.053(3) 0.080(3) -0.004(2) 0.016(2) 0.001(2)
C14 0.061(3) 0.080(3) 0.079(3) -0.016(3) 0.013(2) -0.006(2)
C15 0.062(3) 0.076(3) 0.099(3) -0.017(3) 0.030(2) 0.003(2)
C16 0.072(3) 0.079(3) 0.075(3) -0.014(3) 0.023(2) 0.001(3)
N16 0.077(3) 0.071(3) 0.091(3) -0.003(2) 0.025(2) 0.007(2)
C161 0.079(3) 0.078(3) 0.116(4) 0.005(3) 0.011(3) -0.012(3)
C162 0.104(4) 0.086(4) 0.122(4) 0.008(3) 0.038(3) 0.006(3)
C17 0.086(3) 0.079(3) 0.075(3) 0.004(3) 0.017(3) -0.014(3)
C18 0.065(3) 0.081(3) 0.079(3) -0.004(3) 0.017(2) -0.012(3)
C41 0.059(3) 0.088(4) 0.086(3) -0.001(3) 0.036(3) -0.002(3)
O41 0.086(2) 0.109(2) 0.122(3) 0.008(2) 0.051(2) 0.004(2)
O42 0.114(2) 0.099(2) 0.0605(19) 0.0140(17) 0.0179(17) 0.012(2)
C42 0.524(13) 0.262(8) 0.311(9) -0.216(7) 0.397(10) -0.300(9)
C43 0.063(3) 0.098(4) 0.061(3) -0.017(3) 0.004(2) -0.022(3)
O43 0.0518(17) 0.151(3) 0.115(3) -0.013(2) 0.0241(18) 0.003(2)
O44 0.086(2) 0.137(3) 0.0660(19) -0.0289(19) 0.0155(16) -0.046(2)
C44 0.081(4) 0.222(7) 0.432(11) -0.191(8) 0.088(5) -0.115(4)
C50 0.061(3) 0.085(3) 0.062(3) -0.007(2) 0.027(2) -0.001(3)
O50 0.0703(19) 0.132(3) 0.101(2) -0.013(2) 0.0297(18) -0.010(2)
O51 0.096(2) 0.0767(19) 0.0530(16) -0.0184(15) 0.0189(15) -0.0071(17)
C51 0.484(12) 0.254(8) 0.168(6) 0.123(6) 0.270(8) 0.251(8)
C53 0.052(3) 0.086(3) 0.068(3) -0.015(3) 0.009(2) 0.011(3)
O53 0.0668(19) 0.112(3) 0.109(3) -0.004(2) 0.0192(18) 0.0154(19)
O54 0.078(2) 0.149(3) 0.076(2) 0.026(2) -0.0034(17) 0.023(2)
C54 0.098(4) 0.264(8) 0.371(10) 0.233(8) 0.086(6) 0.117(5)

loop_
_atom_type_symbol
_atom_type_description
_atom_type_scat_dispersion_real
_atom_type_scat_dispersion_imag
_atom_type_scat_source
C C 0.0181 0.0091 'International Tables Vol C Tables 4.2.6.8 and 6.1.1.4'
H H 0.0000 0.0000 'International Tables Vol C Tables 4.2.6.8 and 6.1.1.4'
N N 0.0311 0.0180 'International Tables Vol C Tables 4.2.6.8 and 6.1.1.4'
O O 0.0492 0.0322 'International Tables Vol C Tables 4.2.6.8 and 6.1.1.4'

loop_
_geom_angle_atom_site_label_1
_geom_angle_atom_site_label_2
_geom_angle_atom_site_label_3
_geom_angle
C50 C1 C53 108.7(3)
C50 C1 C2 107.7(3)
C53 C1 C2 108.0(3)
C50 C1 C6 112.0(3)
C53 C1 C6 110.2(3)
C2 C1 C6 110.1(3)
C1 C2 C3 110.5(3)
C1 C2 H2A 109.6
C3 C2 H2A 109.6
C1 C2 H2B 109.6
C3 C2 H2B 109.6
H2A C2 H2B 108.1
C13 C3 C4 117.8(3)
C13 C3 C2 110.8(3)
C4 C3 C2 109.1(3)
C13 C3 H3 106.1
C4 C3 H3 106.1
C2 C3 H3 106.1
C41 C4 C3 109.5(3)
C41 C4 C43 106.4(4)
C3 C4 C43 111.7(3)
C41 C4 C5 111.0(3)
C3 C4 C5 110.3(3)
C43 C4 C5 107.9(3)
C6 C5 C4 109.4(3)
C6 C5 H5A 109.8
C4 C5 H5A 109.8
C6 C5 H5B 109.8
C4 C5 H5B 109.8
H5A C5 H5B 108.2
C7 C6 C1 114.9(3)
C7 C6 C5 111.6(3)
C1 C6 C5 108.1(3)
C7 C6 H6 107.3
C1 C6 H6 107.3
C5 C6 H6 107.3
C12 C7 C8 114.5(4)
C12 C7 C6 121.5(4)
C8 C7 C6 123.8(3)
C9 C8 C7 122.8(4)
C9 C8 H8 118.6
C7 C8 H8 118.6
C8 C9 C10 121.6(4)
C8 C9 H9 119.2
C10 C9 H9 119.2
N10 C10 C9 123.2(4)
N10 C10 C11 120.8(4)
C9 C10 C11 116.0(4)
C10 N10 C101 120.0(4)
C10 N10 C102 120.9(4)
C101 N10 C102 115.4(4)
N10 C101 H10A 109.5
N10 C101 H10B 109.5
H10A C101 H10B 109.5
N10 C101 H10C 109.5
H10A C101 H10C 109.5
H10B C101 H10C 109.5
N10 C102 H10D 109.5
N10 C102 H10E 109.5
H10D C102 H10E 109.5
N10 C102 H10F 109.5
H10D C102 H10F 109.5
H10E C102 H10F 109.5
C12 C11 C10 121.3(4)
C12 C11 H11 119.3
C10 C11 H11 119.3
C11 C12 C7 123.8(4)
C11 C12 H12 118.1
C7 C12 H12 118.1
C14 C13 C18 114.3(4)
C14 C13 C3 120.0(4)
C18 C13 C3 125.6(4)
C13 C14 C15 123.8(4)
C13 C14 H14 118.1
C15 C14 H14 118.1
C16 C15 C14 120.8(4)
C16 C15 H15 119.6
C14 C15 H15 119.6
N16 C16 C15 122.2(4)
N16 C16 C17 120.4(4)
C15 C16 C17 117.4(4)
C16 N16 C161 121.1(4)
C16 N16 C162 119.0(4)
C161 N16 C162 118.4(4)
N16 C161 H16A 109.5
N16 C161 H16B 109.5
H16A C161 H16B 109.5
N16 C161 H16C 109.5
H16A C161 H16C 109.5
H16B C161 H16C 109.5
N16 C162 H16D 109.5
N16 C162 H16E 109.5
H16D C162 H16E 109.5
N16 C162 H16F 109.5
H16D C162 H16F 109.5
H16E C162 H16F 109.5
C18 C17 C16 119.1(4)
C18 C17 H17 120.5
C16 C17 H17 120.5
C13 C18 C17 124.6(4)
C13 C18 H18 117.7
C17 C18 H18 117.7
O41 C41 O42 122.1(4)
O41 C41 C4 126.4(4)
O42 C41 C4 110.9(4)
C41 O42 C42 129.1(4)
O42 C42 H42A 109.5
O42 C42 H42B 109.5
H42A C42 H42B 109.5
O42 C42 H42C 109.5
H42A C42 H42C 109.5
H42B C42 H42C 109.5
O43 C43 O44 124.1(4)
O43 C43 C4 124.8(4)
O44 C43 C4 110.9(4)
C43 O44 C44 121.5(3)
O44 C44 H44A 109.5
O44 C44 H44B 109.5
H44A C44 H44B 109.5
O44 C44 H44C 109.5
H44A C44 H44C 109.5
H44B C44 H44C 109.5
O50 C50 O51 123.8(4)
O50 C50 C1 124.5(4)
O51 C50 C1 111.0(3)
C50 O51 C51 129.5(4)
O51 C51 H51A 109.5
O51 C51 H51B 109.5
H51A C51 H51B 109.5
O51 C51 H51C 109.5
H51A C51 H51C 109.5
H51B C51 H51C 109.5
O53 C53 O54 123.5(4)
O53 C53 C1 125.3(4)
O54 C53 C1 111.2(4)
C53 O54 C54 115.0(3)
O54 C54 H54A 109.5
O54 C54 H54B 109.5
H54A C54 H54B 109.5
O54 C54 H54C 109.5
H54A C54 H54C 109.5
H54B C54 H54C 109.5

loop_
_geom_bond_atom_site_label_1
_geom_bond_atom_site_label_2
_geom_bond_distance
C1 C50 1.518(5)
C1 C53 1.532(5)
C1 C2 1.542(4)
C1 C6 1.540(5)
C2 C3 1.537(5)
C2 H2A 0.9700
C2 H2B 0.9700
C3 C13 1.525(5)
C3 C4 1.529(5)
C3 H3 0.9800
C4 C41 1.509(5)
C4 C43 1.536(5)
C4 C5 1.548(4)
C5 C6 1.545(5)
C5 H5A 0.9700
C5 H5B 0.9700
C6 C7 1.514(5)
C6 H6 0.9800
C7 C12 1.379(5)
C7 C8 1.402(5)
C8 C9 1.387(5)
C8 H8 0.9300
C9 C10 1.387(5)
C9 H9 0.9300
C10 N10 1.355(5)
C10 C11 1.400(5)
N10 C101 1.448(4)
N10 C102 1.456(4)
C101 H10A 0.9600
C101 H10B 0.9600
C101 H10C 0.9600
C102 H10D 0.9600
C102 H10E 0.9600
C102 H10F 0.9600
C11 C12 1.379(5)
C11 H11 0.9300
C12 H12 0.9300
C13 C14 1.380(4)
C13 C18 1.390(4)
C14 C15 1.389(5)
C14 H14 0.9300
C15 C16 1.386(5)
C15 H15 0.9300
C16 N16 1.368(5)
C16 C17 1.412(5)
N16 C161 1.445(4)
N16 C162 1.443(4)
C161 H16A 0.9600
C161 H16B 0.9600
C161 H16C 0.9600
C162 H16D 0.9600
C162 H16E 0.9600
C162 H16F 0.9600
C17 C18 1.391(5)
C17 H17 0.9300
C18 H18 0.9300
C41 O41 1.193(4)
C41 O42 1.346(5)
O42 C42 1.631(6)
C42 H42A 0.9600
C42 H42B 0.9600
C42 H42C 0.9600
C43 O43 1.187(4)
C43 O44 1.324(4)
O44 C44 1.601(5)
C44 H44A 0.9600
C44 H44B 0.9600
C44 H44C 0.9600
C50 O50 1.192(4)
C50 O51 1.330(4)
O51 C51 1.640(6)
C51 H51A 0.9600
C51 H51B 0.9600
C51 H51C 0.9600
C53 O53 1.196(4)
C53 O54 1.343(5)
O54 C54 1.590(5)
C54 H54A 0.9600
C54 H54B 0.9600
C54 H54C 0.9600

loop_
_geom_torsion_atom_site_label_1
_geom_torsion_atom_site_label_2
_geom_torsion_atom_site_label_3
_geom_torsion_atom_site_label_4
_geom_torsion
C50 C1 C2 C3 -158.3(3)
C53 C1 C2 C3 84.6(4)
C6 C1 C2 C3 -35.8(4)
C1 C2 C3 C13 -159.8(3)
C1 C2 C3 C4 68.9(4)
C13 C3 C4 C41 82.2(4)
C2 C3 C4 C41 -150.4(3)
C13 C3 C4 C43 -35.4(5)
C2 C3 C4 C43 92.0(4)
C13 C3 C4 C5 -155.5(3)
C2 C3 C4 C5 -28.1(4)
C41 C4 C5 C6 83.5(4)
C3 C4 C5 C6 -38.0(4)
C43 C4 C5 C6 -160.3(3)
C50 C1 C6 C7 -35.8(5)
C53 C1 C6 C7 85.4(4)
C2 C1 C6 C7 -155.6(3)
C50 C1 C6 C5 89.6(4)
C53 C1 C6 C5 -149.3(3)
C2 C1 C6 C5 -30.2(4)
C4 C5 C6 C7 -162.0(3)
C4 C5 C6 C1 70.7(4)
C1 C6 C7 C12 -99.4(4)
C5 C6 C7 C12 137.0(4)
C1 C6 C7 C8 86.3(4)
C5 C6 C7 C8 -37.3(5)
C12 C7 C8 C9 0.4(6)
C6 C7 C8 C9 175.1(4)
C7 C8 C9 C10 0.0(6)
C8 C9 C10 N10 179.1(4)
C8 C9 C10 C11 -0.7(6)
C9 C10 N10 C101 1.8(7)
C11 C10 N10 C101 -178.4(4)
C9 C10 N10 C102 159.1(4)
C11 C10 N10 C102 -21.1(7)
N10 C10 C11 C12 -178.8(4)
C9 C10 C11 C12 1.0(6)
C10 C11 C12 C7 -0.5(7)
C8 C7 C12 C11 -0.2(6)
C6 C7 C12 C11 -175.0(4)
C4 C3 C13 C14 -109.9(4)
C2 C3 C13 C14 123.6(4)
C4 C3 C13 C18 73.6(5)
C2 C3 C13 C18 -53.0(5)
C18 C13 C14 C15 0.8(6)
C3 C13 C14 C15 -176.1(4)
C13 C14 C15 C16 -3.1(7)
C14 C15 C16 N16 -179.3(4)
C14 C15 C16 C17 3.1(6)
C15 C16 N16 C161 -172.9(4)
C17 C16 N16 C161 4.7(6)
C15 C16 N16 C162 -6.9(6)
C17 C16 N16 C162 170.7(4)
N16 C16 C17 C18 -178.8(4)
C15 C16 C17 C18 -1.1(6)
C14 C13 C18 C17 1.3(6)
C3 C13 C18 C17 178.1(4)
C16 C17 C18 C13 -1.2(6)
C3 C4 C41 O41 7.6(6)
C43 C4 C41 O41 128.6(5)
C5 C4 C41 O41 -114.3(5)
C3 C4 C41 O42 179.6(3)
C43 C4 C41 O42 -59.4(4)
C5 C4 C41 O42 57.7(4)
O41 C41 O42 C42 -18.3(7)
C4 C41 O42 C42 169.3(4)
C41 C4 C43 O43 150.8(5)
C3 C4 C43 O43 -89.7(6)
C5 C4 C43 O43 31.7(6)
C41 C4 C43 O44 -33.4(5)
C3 C4 C43 O44 86.1(4)
C5 C4 C43 O44 -152.5(3)
O43 C43 O44 C44 -7.4(7)
C4 C43 O44 C44 176.8(4)
C53 C1 C50 O50 155.4(4)
C2 C1 C50 O50 38.7(6)
C6 C1 C50 O50 -82.5(5)
C53 C1 C50 O51 -34.4(5)
C2 C1 C50 O51 -151.1(3)
C6 C1 C50 O51 87.6(4)
O50 C50 O51 C51 7.1(7)
C1 C50 O51 C51 -163.2(3)
C50 C1 C53 O53 124.7(5)
C2 C1 C53 O53 -118.8(5)
C6 C1 C53 O53 1.5(6)
C50 C1 C53 O54 -55.6(5)
C2 C1 C53 O54 60.9(4)
C6 C1 C53 O54 -178.8(3)
O53 C53 O54 C54 -16.4(6)
C1 C53 O54 C54 163.9(4)
